data_7034288
loop_
_publ_author_name
'Wang, Ting'
'Zhang, Chuanlei'
'Ju, Zemin'
'Zheng, Hegen'

_publ_section_title
;
 Solvent-induced synthesis of cobalt(ii) coordination polymers based on a
 rigid ligand and flexible carboxylic acid ligands: syntheses, structures
 and magnetic properties.
;
_journal_issue 15
_journal_name_full 'Dalton transactions (Cambridge, England : 2003)'
_journal_page_first 6926
_journal_page_last 6935
_journal_paper_doi 10.1039/c5dt00578g
_journal_volume 44
_journal_year 2015
_chemical_formula_sum 'C35 H24 Co F6 N4 O7'
_chemical_formula_weight 785.51
_chemical_name_systematic
; 
 ? 
;
_space_group_IT_number 14
_symmetry_cell_setting monoclinic
_symmetry_space_group_name_Hall '-P 2ybc'
_symmetry_space_group_name_H-M 'P 1 21/c 1'
_atom_sites_solution_hydrogens geom
_atom_sites_solution_primary direct
_atom_sites_solution_secondary difmap
_audit_creation_method SHELXL-97
_audit_update_record
;
2015-03-03 deposited with the CCDC.
2015-03-05 downloaded from the CCDC.
;
_cell_angle_alpha 90.00
_cell_angle_beta 120.368(5)
_cell_angle_gamma 90.00
_cell_formula_units_Z 4
_cell_length_a 11.8328(9)
_cell_length_b 23.8489(18)
_cell_length_c 13.5413(8)
_cell_measurement_reflns_used 4149
_cell_measurement_temperature 293(2)
_cell_measurement_theta_max 22.36
_cell_measurement_theta_min 2.53
_cell_volume 3297.0(4)
_computing_cell_refinement 'Bruker SMART'
_computing_data_collection 'Bruker SMART'
_computing_data_reduction 'Bruker SAINT'
_computing_molecular_graphics 'Bruker SHELXTL'
_computing_publication_material 'Bruker SHELXTL'
_computing_structure_refinement 'SHELXL-97 (Sheldrick, 1997)'
_computing_structure_solution 'SHELXS-97 (Sheldrick, 1990)'
_diffrn_ambient_temperature 293(2)
_diffrn_measured_fraction_theta_full 0.996
_diffrn_measured_fraction_theta_max 0.996
_diffrn_measurement_device_type 'CCD area detector'
_diffrn_measurement_method 'phi and omega scans'
_diffrn_radiation_monochromator graphite
_diffrn_radiation_source 'fine-focus sealed tube'
_diffrn_radiation_type MoK\a
_diffrn_radiation_wavelength 0.71073
_diffrn_reflns_av_R_equivalents 0.0614
_diffrn_reflns_av_unetI/netI 0.0531
_diffrn_reflns_limit_h_max 10
_diffrn_reflns_limit_h_min -14
_diffrn_reflns_limit_k_max 29
_diffrn_reflns_limit_k_min -29
_diffrn_reflns_limit_l_max 16
_diffrn_reflns_limit_l_min -16
_diffrn_reflns_number 27298
_diffrn_reflns_theta_full 26.37
_diffrn_reflns_theta_max 26.37
_diffrn_reflns_theta_min 1.71
_exptl_absorpt_coefficient_mu 0.612
_exptl_absorpt_correction_type none
_exptl_crystal_colour purple
_exptl_crystal_density_diffrn 1.582
_exptl_crystal_density_method 'not measured'
_exptl_crystal_description needle-shaped
_exptl_crystal_F_000 1596
_exptl_crystal_size_max 0.22
_exptl_crystal_size_mid 0.10
_exptl_crystal_size_min 0.08
_refine_diff_density_max 0.625
_refine_diff_density_min -0.403
_refine_diff_density_rms 0.074
_refine_ls_extinction_method none
_refine_ls_goodness_of_fit_ref 1.074
_refine_ls_hydrogen_treatment mixed
_refine_ls_matrix_type full
_refine_ls_number_parameters 478
_refine_ls_number_reflns 6715
_refine_ls_number_restraints 0
_refine_ls_restrained_S_all 1.074
_refine_ls_R_factor_all 0.0676
_refine_ls_R_factor_gt 0.0484
_refine_ls_shift/su_max 0.000
_refine_ls_shift/su_mean 0.000
_refine_ls_structure_factor_coef Fsqd
_refine_ls_weighting_details 'calc w=1/[\s^2^(Fo^2^)+(0.0822P)^2^+1.2055P] where P=(Fo^2^+2Fc^2^)/3'
_refine_ls_weighting_scheme calc
_refine_ls_wR_factor_gt 0.1343
_refine_ls_wR_factor_ref 0.1587
_reflns_number_gt 5094
_reflns_number_total 6715
_reflns_threshold_expression >2sigma(I)
_cod_data_source_file c5dt00578g2.cif
_cod_data_source_block 2
_cod_depositor_comments
;
The following automatic conversions were performed:

'_symmetry_cell_setting' value 'Monoclinic' changed to 'monoclinic'
according to
/usr/data/users/saulius/crontab/automatic-downloads/rss-feeds/RSC/lib/dictionaries/cif_core.dic
dictionary named 'cif_core.dic' version 2.4.2 from 2011-04-26.

Automatic conversion script
Id: cif_fix_values 3086 2015-02-26 13:12:21Z robertas 

 Adding full bibliography for 7034287--7034291.cif.
;
_cod_original_sg_symbol_H-M 'P21/c   '
_cod_database_code 7034288

loop_
_symmetry_equiv_pos_as_xyz
'x, y, z'
'-x, y+1/2, -z+1/2'
'-x, -y, -z'
'x, -y-1/2, z-1/2'

loop_
_atom_site_label
_atom_site_type_symbol
_atom_site_fract_x
_atom_site_fract_y
_atom_site_fract_z
_atom_site_U_iso_or_equiv
_atom_site_adp_type
_atom_site_occupancy
_atom_site_symmetry_multiplicity
_atom_site_calc_flag
_atom_site_refinement_flags
O2W O 0.9927(4) 0.3161(2) 0.6558(5) 0.156(2) Uani 1 1 d .
H2WB H 0.9344 0.3421 0.6393 0.187 Uiso 1 1 d .
H2WA H 1.0576 0.3336 0.6530 0.234 Uiso 1 1 d R
Co1 Co 0.66698(4) 0.235178(16) 0.51961(3) 0.03338(15) Uani 1 1 d .
O2 O 0.7146(2) 0.31477(9) 0.52874(19) 0.0456(5) Uani 1 1 d .
N4 N 0.4850(3) 0.22449(10) 0.4900(2) 0.0370(6) Uani 1 1 d .
O1 O 0.9838(2) -0.08597(8) 0.3521(2) 0.0416(5) Uani 1 1 d .
N2 N 0.7940(3) 0.12427(10) 0.3604(2) 0.0362(6) Uani 1 1 d .
O5 O 1.2004(3) 0.70929(10) 0.82705(19) 0.0526(6) Uani 1 1 d .
N3 N 0.7158(3) 0.19147(10) 0.4191(2) 0.0387(6) Uani 1 1 d .
O3 O 0.5646(3) 0.31191(9) 0.3458(2) 0.0537(6) Uani 1 1 d .
C7 C 0.7411(3) -0.11063(12) 0.4312(3) 0.0372(7) Uani 1 1 d .
H7 H 0.6812 -0.0898 0.4412 0.045 Uiso 1 1 calc R
C13 C 0.7878(3) 0.02319(12) 0.3726(3) 0.0358(7) Uani 1 1 d .
H13 H 0.7189 0.0262 0.3868 0.043 Uiso 1 1 calc R
C32 C 1.0731(3) 0.64062(13) 0.6912(3) 0.0399(7) Uani 1 1 d .
C19 C 0.6414(3) 0.33806(12) 0.4304(3) 0.0379(7) Uani 1 1 d .
N1 N 0.6813(2) -0.19420(10) 0.4962(2) 0.0372(6) Uani 1 1 d .
C14 C 0.7509(3) 0.13848(12) 0.4315(3) 0.0362(7) Uani 1 1 d .
H14 H 0.7464 0.1140 0.4829 0.043 Uiso 1 1 calc R
C9 C 0.9415(3) -0.03176(12) 0.3468(3) 0.0362(7) Uani 1 1 d .
C29 C 0.8292(3) 0.60224(12) 0.5132(3) 0.0405(7) Uani 1 1 d .
C5 C 0.9086(3) -0.11792(13) 0.3822(3) 0.0375(7) Uani 1 1 d .
C2 C 0.7559(3) -0.16759(12) 0.4531(3) 0.0368(7) Uani 1 1 d .
C8 C 0.8403(3) -0.02882(12) 0.3714(2) 0.0331(6) Uani 1 1 d .
C6 C 0.8181(3) -0.08585(12) 0.3938(3) 0.0336(6) Uani 1 1 d .
C27 C 0.6983(3) 0.58085(13) 0.4145(3) 0.0481(8) Uani 1 1 d .
C34 C 0.9608(4) 0.67151(13) 0.6544(3) 0.0483(8) Uani 1 1 d .
H34 H 0.9661 0.7060 0.6886 0.058 Uiso 1 1 calc R
C10 C 0.9943(3) 0.01511(13) 0.3247(3) 0.0402(7) Uani 1 1 d .
H10 H 1.0612 0.0122 0.3078 0.048 Uiso 1 1 calc R
C12 C 0.8411(3) 0.07016(12) 0.3521(2) 0.0342(6) Uani 1 1 d .
C24 C 0.6849(3) 0.51635(12) 0.4148(3) 0.0366(7) Uani 1 1 d .
C21 C 0.6551(3) 0.40058(12) 0.4257(3) 0.0349(6) Uani 1 1 d .
C23 C 0.6178(3) 0.48505(13) 0.3163(3) 0.0436(8) Uani 1 1 d .
H23 H 0.5819 0.5026 0.2453 0.052 Uiso 1 1 calc R
C3 C 0.8445(3) -0.19953(13) 0.4379(3) 0.0451(8) Uani 1 1 d .
H3 H 0.8502 -0.2379 0.4520 0.054 Uiso 1 1 calc R
O4 O 1.2882(3) 0.62488(12) 0.8450(2) 0.0653(7) Uani 1 1 d .
C18 C 0.3718(3) 0.23553(14) 0.3891(3) 0.0440(8) Uani 1 1 d .
H18 H 0.3672 0.2534 0.3261 0.053 Uiso 1 1 calc R
C22 C 0.6033(3) 0.42713(13) 0.3220(3) 0.0421(7) Uani 1 1 d .
H22 H 0.5582 0.4064 0.2548 0.050 Uiso 1 1 calc R
C11 C 0.9427(3) 0.06641(13) 0.3289(3) 0.0383(7) Uani 1 1 d .
H11 H 0.9766 0.0990 0.3161 0.046 Uiso 1 1 calc R
F5 F 0.4688(3) 0.57958(12) 0.3430(4) 0.1242(15) Uani 1 1 d .
C33 C 1.1981(4) 0.65870(15) 0.7947(3) 0.0438(8) Uani 1 1 d .
F1 F 0.7759(4) 0.57165(15) 0.2828(2) 0.1040(11) Uani 1 1 d .
C17 C 0.4494(3) 0.19971(13) 0.5575(3) 0.0420(7) Uani 1 1 d .
H17 H 0.5070 0.1878 0.6319 0.050 Uiso 1 1 calc R
C28 C 0.5809(4) 0.60541(18) 0.4196(6) 0.0841(17) Uani 1 1 d .
C31 C 1.0640(3) 0.59021(14) 0.6361(3) 0.0476(8) Uani 1 1 d .
H31 H 1.1385 0.5685 0.6593 0.057 Uiso 1 1 calc R
C35 C 0.8409(4) 0.65304(14) 0.5688(3) 0.0500(9) Uani 1 1 d .
H35 H 0.7666 0.6746 0.5477 0.060 Uiso 1 1 calc R
F4 F 0.5619(3) 0.65989(11) 0.3902(3) 0.1324(16) Uani 1 1 d .
C20 C 0.7199(4) 0.43224(14) 0.5230(3) 0.0479(8) Uani 1 1 d .
H20 H 0.7559 0.4146 0.5938 0.057 Uiso 1 1 calc R
C25 C 0.7333(4) 0.48917(13) 0.5191(3) 0.0478(8) Uani 1 1 d .
H25 H 0.7750 0.5097 0.5868 0.057 Uiso 1 1 calc R
F3 F 0.5751(4) 0.59695(12) 0.2095(2) 0.1241(15) Uani 1 1 d .
C16 C 0.7375(4) 0.21238(14) 0.3352(3) 0.0497(9) Uani 1 1 d .
H16 H 0.7202 0.2490 0.3077 0.060 Uiso 1 1 calc R
C1 C 0.7312(3) -0.21661(15) 0.6047(3) 0.0466(8) Uani 1 1 d .
H1 H 0.8188 -0.2182 0.6620 0.056 Uiso 1 1 calc R
C30 C 0.9442(3) 0.57218(14) 0.5466(3) 0.0482(8) Uani 1 1 d .
H30 H 0.9405 0.5393 0.5080 0.058 Uiso 1 1 calc R
F2 F 0.7285(4) 0.65497(11) 0.3134(2) 0.1329(16) Uani 1 1 d .
F6 F 0.5948(3) 0.59923(14) 0.5207(4) 0.1047(11) Uani 1 1 d .
C4 C 0.9239(3) -0.17557(13) 0.4025(3) 0.0454(8) Uani 1 1 d .
H4 H 0.9839 -0.1965 0.3927 0.054 Uiso 1 1 calc R
C15 C 0.7872(4) 0.17214(14) 0.2991(3) 0.0497(9) Uani 1 1 d .
H15 H 0.8120 0.1755 0.2443 0.060 Uiso 1 1 calc R
C26 C 0.6946(6) 0.60104(19) 0.3038(4) 0.0857(18) Uani 1 1 d .
O1W O 0.3604(6) 0.5211(2) 0.9566(5) 0.152(2) Uani 1 1 d .
H1WA H 0.2797 0.5168 0.9358 0.229 Uiso 1 1 d R
H1WC H 0.3759 0.5563 0.9578 0.229 Uiso 1 1 d R

loop_
_atom_site_aniso_label
_atom_site_aniso_U_11
_atom_site_aniso_U_22
_atom_site_aniso_U_33
_atom_site_aniso_U_23
_atom_site_aniso_U_13
_atom_site_aniso_U_12
O2W 0.068(3) 0.190(5) 0.166(5) 0.002(4) 0.026(3) 0.008(3)
Co1 0.0352(3) 0.0280(2) 0.0370(2) 0.00329(16) 0.01835(19) 0.00033(16)
O2 0.0529(14) 0.0319(11) 0.0482(13) 0.0076(10) 0.0228(11) -0.0003(10)
N4 0.0365(14) 0.0321(13) 0.0426(14) 0.0025(11) 0.0202(12) -0.0013(11)
O1 0.0461(13) 0.0356(11) 0.0562(14) -0.0033(10) 0.0355(12) 0.0000(10)
N2 0.0468(15) 0.0313(12) 0.0352(13) 0.0022(10) 0.0243(12) 0.0008(11)
O5 0.0645(16) 0.0450(13) 0.0394(13) -0.0089(10) 0.0198(12) -0.0195(12)
N3 0.0479(16) 0.0314(13) 0.0411(14) 0.0033(11) 0.0256(13) -0.0008(11)
O3 0.0597(16) 0.0347(12) 0.0581(15) -0.0120(11) 0.0235(13) -0.0122(11)
C7 0.0336(16) 0.0331(15) 0.0457(18) -0.0003(13) 0.0207(14) 0.0022(12)
C13 0.0350(16) 0.0352(15) 0.0405(16) -0.0008(13) 0.0215(14) 0.0004(12)
C32 0.0472(19) 0.0381(16) 0.0392(17) -0.0051(13) 0.0255(15) -0.0134(14)
C19 0.0386(17) 0.0298(15) 0.0498(19) -0.0034(14) 0.0256(15) -0.0047(13)
N1 0.0333(14) 0.0321(13) 0.0452(15) 0.0037(11) 0.0190(12) 0.0001(10)
C14 0.0427(18) 0.0317(15) 0.0380(16) 0.0044(12) 0.0232(14) 0.0013(13)
C9 0.0395(17) 0.0363(15) 0.0360(16) -0.0038(13) 0.0216(14) 0.0002(13)
C29 0.0426(18) 0.0280(15) 0.0437(17) -0.0009(13) 0.0165(15) -0.0053(13)
C5 0.0393(17) 0.0365(16) 0.0397(17) -0.0061(13) 0.0222(14) -0.0037(13)
C2 0.0317(16) 0.0338(15) 0.0426(17) 0.0015(13) 0.0171(14) -0.0019(12)
C8 0.0334(16) 0.0335(15) 0.0311(14) 0.0007(12) 0.0155(13) -0.0008(12)
C6 0.0332(16) 0.0295(14) 0.0361(15) -0.0022(12) 0.0160(13) 0.0010(12)
C27 0.046(2) 0.0294(16) 0.049(2) 0.0035(14) 0.0095(16) -0.0003(14)
C34 0.058(2) 0.0297(16) 0.0482(19) -0.0093(14) 0.0205(17) -0.0043(15)
C10 0.0392(18) 0.0471(18) 0.0432(17) -0.0002(14) 0.0274(15) -0.0022(14)
C12 0.0412(17) 0.0316(15) 0.0285(14) 0.0008(11) 0.0167(13) 0.0015(12)
C24 0.0346(16) 0.0302(15) 0.0372(16) 0.0016(12) 0.0125(13) -0.0019(12)
C21 0.0364(16) 0.0296(14) 0.0386(16) 0.0015(12) 0.0188(14) -0.0027(12)
C23 0.056(2) 0.0337(16) 0.0312(16) 0.0020(13) 0.0146(15) -0.0012(14)
C3 0.047(2) 0.0290(15) 0.061(2) 0.0008(14) 0.0283(17) 0.0028(14)
O4 0.0454(16) 0.0753(19) 0.0629(17) -0.0150(15) 0.0183(14) -0.0023(14)
C18 0.0442(19) 0.0487(19) 0.0354(17) 0.0048(14) 0.0174(15) -0.0002(15)
C22 0.0462(19) 0.0352(16) 0.0363(16) -0.0045(13) 0.0146(15) -0.0034(14)
C11 0.0423(18) 0.0374(16) 0.0349(16) 0.0001(13) 0.0193(14) -0.0058(13)
F5 0.0403(14) 0.0811(19) 0.184(3) -0.049(2) 0.0072(17) 0.0013(13)
C33 0.046(2) 0.0510(19) 0.0377(17) -0.0060(15) 0.0238(16) -0.0137(16)
F1 0.139(3) 0.117(3) 0.0661(17) 0.0006(17) 0.058(2) -0.051(2)
C17 0.0325(17) 0.0409(17) 0.0470(18) 0.0131(14) 0.0161(14) 0.0004(13)
C28 0.042(2) 0.047(2) 0.120(4) -0.025(3) 0.009(3) 0.0047(18)
C31 0.0397(19) 0.0491(19) 0.056(2) -0.0093(16) 0.0252(17) -0.0043(15)
C35 0.050(2) 0.0313(16) 0.055(2) -0.0024(15) 0.0172(17) 0.0050(15)
F4 0.076(2) 0.0467(14) 0.173(3) -0.0249(18) -0.012(2) 0.0248(14)
C20 0.061(2) 0.0369(17) 0.0348(17) 0.0040(13) 0.0164(16) -0.0064(15)
C25 0.059(2) 0.0360(17) 0.0358(17) -0.0062(13) 0.0150(16) -0.0102(15)
F3 0.143(3) 0.0667(17) 0.0601(16) 0.0238(13) -0.0238(17) -0.0223(18)
C16 0.077(3) 0.0354(17) 0.050(2) 0.0097(15) 0.042(2) 0.0050(17)
C1 0.0355(18) 0.054(2) 0.0390(18) 0.0063(15) 0.0109(15) 0.0035(15)
C30 0.047(2) 0.0397(17) 0.056(2) -0.0192(15) 0.0251(17) -0.0069(15)
F2 0.197(4) 0.0607(16) 0.0712(18) 0.0228(14) 0.017(2) -0.057(2)
F6 0.073(2) 0.102(2) 0.155(3) -0.054(2) 0.069(2) -0.0134(16)
C4 0.0461(19) 0.0354(16) 0.065(2) 0.0008(15) 0.0360(18) 0.0060(14)
C15 0.076(3) 0.0386(17) 0.0493(19) 0.0094(15) 0.0423(19) 0.0061(17)
C26 0.103(4) 0.051(3) 0.053(3) 0.022(2) 0.003(3) -0.027(3)
O1W 0.202(6) 0.129(4) 0.164(5) -0.004(3) 0.121(5) 0.012(4)

loop_
_atom_type_symbol
_atom_type_description
_atom_type_scat_dispersion_real
_atom_type_scat_dispersion_imag
_atom_type_scat_source
C C 0.0033 0.0016 'International Tables Vol C Tables 4.2.6.8 and 6.1.1.4'
H H 0.0000 0.0000 'International Tables Vol C Tables 4.2.6.8 and 6.1.1.4'
Co Co 0.3494 0.9721 'International Tables Vol C Tables 4.2.6.8 and 6.1.1.4'
F F 0.0171 0.0103 'International Tables Vol C Tables 4.2.6.8 and 6.1.1.4'
N N 0.0061 0.0033 'International Tables Vol C Tables 4.2.6.8 and 6.1.1.4'
O O 0.0106 0.0060 'International Tables Vol C Tables 4.2.6.8 and 6.1.1.4'

loop_
_geom_angle_atom_site_label_1
_geom_angle_atom_site_label_2
_geom_angle_atom_site_label_3
_geom_angle
_geom_angle_site_symmetry_1
_geom_angle_site_symmetry_3
H2WB O2W H2WA 104.1 . .
O5 Co1 O2 100.75(10) 2_746 .
O5 Co1 N4 112.10(11) 2_746 .
O2 Co1 N4 112.42(10) . .
O5 Co1 N3 101.67(10) 2_746 .
O2 Co1 N3 111.77(10) . .
N4 Co1 N3 116.48(11) . .
C19 O2 Co1 109.21(19) . .
C17 N4 C18 106.4(3) . .
C17 N4 Co1 127.3(2) . .
C18 N4 Co1 125.9(2) . .
C9 O1 C5 105.2(2) . .
C14 N2 C15 107.0(3) . .
C14 N2 C12 126.0(2) . .
C15 N2 C12 126.9(3) . .
C33 O5 Co1 121.7(2) . 2_756
C14 N3 C16 105.9(3) . .
C14 N3 Co1 126.2(2) . .
C16 N3 Co1 127.3(2) . .
C6 C7 C2 117.7(3) . .
C6 C7 H7 121.2 . .
C2 C7 H7 121.2 . .
C12 C13 C8 117.9(3) . .
C12 C13 H13 121.0 . .
C8 C13 H13 121.0 . .
C34 C32 C31 118.1(3) . .
C34 C32 C33 120.1(3) . .
C31 C32 C33 121.6(3) . .
O3 C19 O2 123.0(3) . .
O3 C19 C21 121.0(3) . .
O2 C19 C21 116.1(3) . .
C17 N1 C1 107.1(3) 3_656 .
C17 N1 C2 127.1(3) 3_656 .
C1 N1 C2 125.8(3) . .
N3 C14 N2 111.3(3) . .
N3 C14 H14 124.4 . .
N2 C14 H14 124.4 . .
O1 C9 C10 125.3(3) . .
O1 C9 C8 111.6(3) . .
C10 C9 C8 123.1(3) . .
C30 C29 C35 117.1(3) . .
C30 C29 C27 120.1(3) . .
C35 C29 C27 122.7(3) . .
O1 C5 C6 112.2(3) . .
O1 C5 C4 124.3(3) . .
C6 C5 C4 123.4(3) . .
C7 C2 C3 121.9(3) . .
C7 C2 N1 119.2(3) . .
C3 C2 N1 118.9(3) . .
C13 C8 C9 119.3(3) . .
C13 C8 C6 134.9(3) . .
C9 C8 C6 105.7(3) . .
C7 C6 C5 119.7(3) . .
C7 C6 C8 134.7(3) . .
C5 C6 C8 105.2(3) . .
C29 C27 C28 111.7(3) . .
C29 C27 C24 112.8(3) . .
C28 C27 C24 106.4(3) . .
C29 C27 C26 105.1(3) . .
C28 C27 C26 109.9(4) . .
C24 C27 C26 111.0(3) . .
C35 C34 C32 122.1(3) . .
C35 C34 H34 119.0 . .
C32 C34 H34 119.0 . .
C11 C10 C9 116.6(3) . .
C11 C10 H10 121.7 . .
C9 C10 H10 121.7 . .
C13 C12 C11 121.9(3) . .
C13 C12 N2 118.7(3) . .
C11 C12 N2 119.4(3) . .
C23 C24 C25 118.2(3) . .
C23 C24 C27 123.1(3) . .
C25 C24 C27 118.5(3) . .
C20 C21 C22 118.3(3) . .
C20 C21 C19 121.7(3) . .
C22 C21 C19 119.9(3) . .
C24 C23 C22 120.5(3) . .
C24 C23 H23 119.7 . .
C22 C23 H23 119.7 . .
C4 C3 C2 121.5(3) . .
C4 C3 H3 119.3 . .
C2 C3 H3 119.3 . .
C1 C18 N4 109.5(3) 3_656 .
C1 C18 H18 125.2 3_656 .
N4 C18 H18 125.2 . .
C21 C22 C23 120.6(3) . .
C21 C22 H22 119.7 . .
C23 C22 H22 119.7 . .
C10 C11 C12 121.1(3) . .
C10 C11 H11 119.4 . .
C12 C11 H11 119.4 . .
O4 C33 O5 124.4(3) . .
O4 C33 C32 119.9(3) . .
O5 C33 C32 115.6(3) . .
N4 C17 N1 110.6(3) . 3_656
N4 C17 H17 124.7 . .
N1 C17 H17 124.7 3_656 .
F6 C28 F4 109.5(5) . .
F6 C28 F5 108.0(5) . .
F4 C28 F5 105.2(4) . .
F6 C28 C27 111.5(4) . .
F4 C28 C27 111.9(5) . .
F5 C28 C27 110.5(4) . .
C30 C31 C32 120.3(3) . .
C30 C31 H31 119.8 . .
C32 C31 H31 119.8 . .
C34 C35 C29 120.8(3) . .
C34 C35 H35 119.6 . .
C29 C35 H35 119.6 . .
C21 C20 C25 121.9(3) . .
C21 C20 H20 119.0 . .
C25 C20 H20 119.0 . .
C20 C25 C24 120.4(3) . .
C20 C25 H25 119.8 . .
C24 C25 H25 119.8 . .
C15 C16 N3 109.9(3) . .
C15 C16 H16 125.0 . .
N3 C16 H16 125.0 . .
C18 C1 N1 106.4(3) 3_656 .
C18 C1 H1 126.8 3_656 .
N1 C1 H1 126.8 . .
C31 C30 C29 121.5(3) . .
C31 C30 H30 119.3 . .
C29 C30 H30 119.3 . .
C3 C4 C5 115.8(3) . .
C3 C4 H4 122.1 . .
C5 C4 H4 122.1 . .
C16 C15 N2 105.9(3) . .
C16 C15 H15 127.0 . .
N2 C15 H15 127.0 . .
F1 C26 F2 108.3(5) . .
F1 C26 F3 106.5(5) . .
F2 C26 F3 106.4(4) . .
F1 C26 C27 111.8(4) . .
F2 C26 C27 110.2(4) . .
F3 C26 C27 113.4(5) . .
H1WA O1W H1WC 108.5 . .

loop_
_geom_bond_atom_site_label_1
_geom_bond_atom_site_label_2
_geom_bond_distance
_geom_bond_site_symmetry_2
O2W H2WB 0.8685 .
O2W H2WA 0.8916 .
Co1 O5 1.965(2) 2_746
Co1 O2 1.966(2) .
Co1 N4 1.997(3) .
Co1 N3 2.016(3) .
O2 C19 1.291(4) .
N4 C17 1.324(4) .
N4 C18 1.371(4) .
O1 C9 1.375(4) .
O1 C5 1.380(4) .
N2 C14 1.341(4) .
N2 C15 1.390(4) .
N2 C12 1.432(4) .
O5 C33 1.279(4) .
O5 Co1 1.965(2) 2_756
N3 C14 1.314(4) .
N3 C16 1.379(4) .
O3 C19 1.214(4) .
C7 C6 1.380(4) .
C7 C2 1.383(4) .
C7 H7 0.9300 .
C13 C12 1.381(4) .
C13 C8 1.391(4) .
C13 H13 0.9300 .
C32 C34 1.374(5) .
C32 C31 1.390(4) .
C32 C33 1.497(5) .
C19 C21 1.505(4) .
N1 C17 1.342(4) 3_656
N1 C1 1.384(4) .
N1 C2 1.428(4) .
C14 H14 0.9300 .
C9 C10 1.385(4) .
C9 C8 1.397(4) .
C29 C30 1.396(5) .
C29 C35 1.396(4) .
C29 C27 1.534(4) .
C5 C6 1.388(4) .
C5 C4 1.396(4) .
C2 C3 1.393(4) .
C8 C6 1.446(4) .
C27 C28 1.542(6) .
C27 C24 1.547(4) .
C27 C26 1.553(6) .
C34 C35 1.374(5) .
C34 H34 0.9300 .
C10 C11 1.382(4) .
C10 H10 0.9300 .
C12 C11 1.391(4) .
C24 C23 1.377(4) .
C24 C25 1.388(4) .
C21 C20 1.369(4) .
C21 C22 1.370(4) .
C23 C22 1.399(4) .
C23 H23 0.9300 .
C3 C4 1.376(5) .
C3 H3 0.9300 .
O4 C33 1.232(4) .
C18 C1 1.342(5) 3_656
C18 H18 0.9300 .
C22 H22 0.9300 .
C11 H11 0.9300 .
F5 C28 1.350(5) .
F1 C26 1.333(7) .
C17 N1 1.342(4) 3_656
C17 H17 0.9300 .
C28 F6 1.302(7) .
C28 F4 1.344(6) .
C31 C30 1.387(5) .
C31 H31 0.9300 .
C35 H35 0.9300 .
C20 C25 1.371(4) .
C20 H20 0.9300 .
C25 H25 0.9300 .
F3 C26 1.347(5) .
C16 C15 1.340(5) .
C16 H16 0.9300 .
C1 C18 1.342(5) 3_656
C1 H1 0.9300 .
C30 H30 0.9300 .
F2 C26 1.334(5) .
C4 H4 0.9300 .
C15 H15 0.9300 .
O1W H1WA 0.8538 .
O1W H1WC 0.8568 .

loop_
_geom_torsion_atom_site_label_1
_geom_torsion_atom_site_label_2
_geom_torsion_atom_site_label_3
_geom_torsion_atom_site_label_4
_geom_torsion
_geom_torsion_site_symmetry_1
_geom_torsion_site_symmetry_4
O5 Co1 O2 C19 175.6(2) 2_746 .
N4 Co1 O2 C19 -64.9(2) . .
N3 Co1 O2 C19 68.3(2) . .
O5 Co1 N4 C17 -4.7(3) 2_746 .
O2 Co1 N4 C17 -117.3(3) . .
N3 Co1 N4 C17 111.9(3) . .
O5 Co1 N4 C18 -176.2(2) 2_746 .
O2 Co1 N4 C18 71.1(3) . .
N3 Co1 N4 C18 -59.7(3) . .
O5 Co1 N3 C14 41.8(3) 2_746 .
O2 Co1 N3 C14 148.6(3) . .
N4 Co1 N3 C14 -80.3(3) . .
O5 Co1 N3 C16 -128.0(3) 2_746 .
O2 Co1 N3 C16 -21.3(3) . .
N4 Co1 N3 C16 109.8(3) . .
Co1 O2 C19 O3 -5.7(4) . .
Co1 O2 C19 C21 173.6(2) . .
C16 N3 C14 N2 0.1(4) . .
Co1 N3 C14 N2 -171.5(2) . .
C15 N2 C14 N3 0.7(4) . .
C12 N2 C14 N3 179.3(3) . .
C5 O1 C9 C10 176.7(3) . .
C5 O1 C9 C8 -0.7(3) . .
C9 O1 C5 C6 1.2(3) . .
C9 O1 C5 C4 -176.8(3) . .
C6 C7 C2 C3 -0.4(5) . .
C6 C7 C2 N1 177.6(3) . .
C17 N1 C2 C7 64.5(4) 3_656 .
C1 N1 C2 C7 -111.7(4) . .
C17 N1 C2 C3 -117.5(4) 3_656 .
C1 N1 C2 C3 66.3(4) . .
C12 C13 C8 C9 -1.7(4) . .
C12 C13 C8 C6 176.2(3) . .
O1 C9 C8 C13 178.4(3) . .
C10 C9 C8 C13 0.9(5) . .
O1 C9 C8 C6 0.0(3) . .
C10 C9 C8 C6 -177.5(3) . .
C2 C7 C6 C5 -1.5(5) . .
C2 C7 C6 C8 -173.9(3) . .
O1 C5 C6 C7 -175.6(3) . .
C4 C5 C6 C7 2.4(5) . .
O1 C5 C6 C8 -1.2(3) . .
C4 C5 C6 C8 176.8(3) . .
C13 C8 C6 C7 -4.2(6) . .
C9 C8 C6 C7 173.9(3) . .
C13 C8 C6 C5 -177.4(3) . .
C9 C8 C6 C5 0.7(3) . .
C30 C29 C27 C28 158.6(4) . .
C35 C29 C27 C28 -25.0(5) . .
C30 C29 C27 C24 38.7(5) . .
C35 C29 C27 C24 -144.9(3) . .
C30 C29 C27 C26 -82.3(4) . .
C35 C29 C27 C26 94.1(4) . .
C31 C32 C34 C35 2.4(5) . .
C33 C32 C34 C35 -171.9(3) . .
O1 C9 C10 C11 -176.6(3) . .
C8 C9 C10 C11 0.6(5) . .
C8 C13 C12 C11 1.0(4) . .
C8 C13 C12 N2 -176.0(3) . .
C14 N2 C12 C13 32.3(4) . .
C15 N2 C12 C13 -149.4(3) . .
C14 N2 C12 C11 -144.8(3) . .
C15 N2 C12 C11 33.5(5) . .
C29 C27 C24 C23 -146.8(3) . .
C28 C27 C24 C23 90.3(4) . .
C26 C27 C24 C23 -29.1(5) . .
C29 C27 C24 C25 38.7(5) . .
C28 C27 C24 C25 -84.1(4) . .
C26 C27 C24 C25 156.4(4) . .
O3 C19 C21 C20 166.4(3) . .
O2 C19 C21 C20 -12.9(5) . .
O3 C19 C21 C22 -14.5(5) . .
O2 C19 C21 C22 166.2(3) . .
C25 C24 C23 C22 -2.2(5) . .
C27 C24 C23 C22 -176.7(3) . .
C7 C2 C3 C4 1.4(5) . .
N1 C2 C3 C4 -176.5(3) . .
C17 N4 C18 C1 -1.0(4) . 3_656
Co1 N4 C18 C1 172.0(2) . 3_656
C20 C21 C22 C23 0.7(5) . .
C19 C21 C22 C23 -178.5(3) . .
C24 C23 C22 C21 0.3(5) . .
C9 C10 C11 C12 -1.2(5) . .
C13 C12 C11 C10 0.5(5) . .
N2 C12 C11 C10 177.4(3) . .
Co1 O5 C33 O4 -13.7(5) 2_756 .
Co1 O5 C33 C32 163.6(2) 2_756 .
C34 C32 C33 O4 161.2(3) . .
C31 C32 C33 O4 -13.0(5) . .
C34 C32 C33 O5 -16.2(4) . .
C31 C32 C33 O5 169.6(3) . .
C18 N4 C17 N1 0.4(4) . 3_656
Co1 N4 C17 N1 -172.5(2) . 3_656
C29 C27 C28 F6 -50.5(5) . .
C24 C27 C28 F6 73.0(4) . .
C26 C27 C28 F6 -166.8(4) . .
C29 C27 C28 F4 72.6(5) . .
C24 C27 C28 F4 -163.9(4) . .
C26 C27 C28 F4 -43.7(5) . .
C29 C27 C28 F5 -170.6(4) . .
C24 C27 C28 F5 -47.1(6) . .
C26 C27 C28 F5 73.1(5) . .
C34 C32 C31 C30 0.1(5) . .
C33 C32 C31 C30 174.3(3) . .
C32 C34 C35 C29 -1.8(6) . .
C30 C29 C35 C34 -1.4(5) . .
C27 C29 C35 C34 -177.9(3) . .
C22 C21 C20 C25 0.4(6) . .
C19 C21 C20 C25 179.6(3) . .
C21 C20 C25 C24 -2.4(6) . .
C23 C24 C25 C20 3.3(6) . .
C27 C24 C25 C20 178.0(3) . .
C14 N3 C16 C15 -0.9(4) . .
Co1 N3 C16 C15 170.6(3) . .
C17 N1 C1 C18 1.0(4) 3_656 3_656
C2 N1 C1 C18 177.9(3) . 3_656
C32 C31 C30 C29 -3.3(5) . .
C35 C29 C30 C31 3.9(5) . .
C27 C29 C30 C31 -179.5(3) . .
C2 C3 C4 C5 -0.6(5) . .
O1 C5 C4 C3 176.4(3) . .
C6 C5 C4 C3 -1.3(5) . .
N3 C16 C15 N2 1.3(4) . .
C14 N2 C15 C16 -1.3(4) . .
C12 N2 C15 C16 -179.8(3) . .
C29 C27 C26 F1 73.4(4) . .
C28 C27 C26 F1 -166.3(4) . .
C24 C27 C26 F1 -48.9(5) . .
C29 C27 C26 F2 -47.1(5) . .
C28 C27 C26 F2 73.3(5) . .
C24 C27 C26 F2 -169.4(4) . .
C29 C27 C26 F3 -166.2(4) . .
C28 C27 C26 F3 -45.8(5) . .
C24 C27 C26 F3 71.6(5) . .
